data_4129345
loop_
_publ_author_name
'Bauer, Jonathan O.'
'Strohmann, Carsten'

_publ_section_title
;
 Stereocontrol in nucleophilic substitution reactions at silicon: the role
 of permutation in generating silicon-centered chirality.
;
_journal_issue 13
_journal_name_full 'Journal of the American Chemical Society'
_journal_page_first 4304
_journal_page_last 4307
_journal_paper_doi 10.1021/jacs.5b00861
_journal_volume 137
_journal_year 2015
_chemical_absolute_configuration rmad
_chemical_formula_moiety 'C34 H72 Li2 N2 O4 Si4, C5 H12'
_chemical_formula_sum 'C39 H84 Li2 N2 O4 Si4'
_chemical_formula_weight 771.32
_space_group_IT_number 19
_space_group_name_Hall 'P 2ac 2ab'
_space_group_name_H-M_alt 'P 21 21 21'
_symmetry_cell_setting orthorhombic
_symmetry_space_group_name_Hall 'P 2ac 2ab'
_symmetry_space_group_name_H-M 'P 21 21 21'
_atom_sites_solution_hydrogens geom
_atom_sites_solution_primary direct
_atom_sites_solution_secondary difmap
_audit_creation_date 2014-08-14T11:01:08-00:00
_audit_creation_method 'WinGX routine CIF_UPDATE'
_cell_angle_alpha 90
_cell_angle_beta 90
_cell_angle_gamma 90
_cell_formula_units_Z 4
_cell_length_a 14.2611(6)
_cell_length_b 17.3092(5)
_cell_length_c 18.8689(7)
_cell_measurement_reflns_used 9151
_cell_measurement_temperature 173(2)
_cell_measurement_theta_max 26.000
_cell_measurement_theta_min 2.35
_cell_volume 4657.8(3)
_computing_cell_refinement
;
CrysAlis RED, Oxford Diffraction Ltd.,
Version 1.171.32.37 (release 24-10-2008 CrysAlis171 .NET)
(compiled Oct 24 2008,09:44:38)'
;
_computing_data_collection
;
CrysAlis CCD, Oxford Diffraction Ltd.,
Version 1.171.32.37 (release 24-10-2008 CrysAlis171 .NET)
(compiled Oct 24 2008,09:44:38)
;
_computing_data_reduction
;
CrysAlis RED, Oxford Diffraction Ltd.,
Version 1.171.32.37 (release 24-10-2008 CrysAlis171 .NET)
(compiled Oct 24 2008,09:44:38)
;
_computing_molecular_graphics
;
Ortep-3 (Farrugia, 1997) and Schakal 92
 (Keller 1992)
;
_computing_publication_material 'wingx (Farrugia, 1999)'
_computing_structure_refinement 'SHELXL-97 (Sheldrick, 2008)'
_computing_structure_solution 'SHELXS-97 (Sheldrick, 2008)'
_diffrn_ambient_temperature 173(2)
_diffrn_measured_fraction_theta_full 0.999
_diffrn_measured_fraction_theta_max 0.999
_diffrn_measurement_device_type 'Xcalibur S Oxford Diffraction'
_diffrn_measurement_method Omega-scan
_diffrn_radiation_monochromator graphite
_diffrn_radiation_source 'Enhance (Mo) X-ray Source'
_diffrn_radiation_type MoK\a
_diffrn_radiation_wavelength 0.71073
_diffrn_reflns_av_R_equivalents 0.0301
_diffrn_reflns_av_unetI/netI 0.0246
_diffrn_reflns_limit_h_max 17
_diffrn_reflns_limit_h_min -17
_diffrn_reflns_limit_k_max 21
_diffrn_reflns_limit_k_min -21
_diffrn_reflns_limit_l_max 17
_diffrn_reflns_limit_l_min -23
_diffrn_reflns_number 39646
_diffrn_reflns_theta_full 26
_diffrn_reflns_theta_max 26
_diffrn_reflns_theta_min 2.35
_exptl_absorpt_coefficient_mu 0.164
_exptl_absorpt_correction_T_max 0.968
_exptl_absorpt_correction_T_min 0.937
_exptl_absorpt_correction_type multi-scan
_exptl_absorpt_process_details
;
CrysAlis RED, Oxford Diffraction Ltd. Empirical absorption correction using
spherical harmonics, implemented in SCALE3 ABSPACK scaling algorithm.
;
_exptl_crystal_colour colourless
_exptl_crystal_density_diffrn 1.1
_exptl_crystal_density_method 'not measured'
_exptl_crystal_description needle
_exptl_crystal_F_000 1704
_exptl_crystal_size_max 0.4
_exptl_crystal_size_mid 0.2
_exptl_crystal_size_min 0.2
_refine_diff_density_max 0.647
_refine_diff_density_min -0.276
_refine_diff_density_rms 0.042
_refine_ls_abs_structure_details 'Flack H D (1983), Acta Cryst. A39, 876-881'
_refine_ls_abs_structure_Flack 0.03(8)
_refine_ls_extinction_method none
_refine_ls_goodness_of_fit_ref 1
_refine_ls_hydrogen_treatment mixed
_refine_ls_matrix_type full
_refine_ls_number_parameters 480
_refine_ls_number_reflns 9151
_refine_ls_number_restraints 0
_refine_ls_restrained_S_all 1
_refine_ls_R_factor_all 0.0404
_refine_ls_R_factor_gt 0.0364
_refine_ls_shift/su_max 0.001
_refine_ls_shift/su_mean 0
_refine_ls_structure_factor_coef Fsqd
_refine_ls_weighting_details 'calc w=1/[\s^2^(Fo^2^)+(0.0678P)^2^+1.1258P] where P=(Fo^2^+2Fc^2^)/3'
_refine_ls_weighting_scheme calc
_refine_ls_wR_factor_gt 0.0999
_refine_ls_wR_factor_ref 0.1033
_reflns_number_gt 8506
_reflns_number_total 9151
_reflns_threshold_expression >2sigma(I)
_cod_data_source_file ja5b00861_si_002.cif
_cod_data_source_block 2341
_cod_database_code 4129345

loop_
_symmetry_equiv_pos_as_xyz
'x, y, z'
'-x+1/2, -y, z+1/2'
'-x, y+1/2, -z+1/2'
'x+1/2, -y+1/2, -z'

loop_
_atom_site_label
_atom_site_type_symbol
_atom_site_fract_x
_atom_site_fract_y
_atom_site_fract_z
_atom_site_U_iso_or_equiv
_atom_site_adp_type
_atom_site_occupancy
_atom_site_symmetry_multiplicity
_atom_site_calc_flag
_atom_site_refinement_flags
C1 C 0.31550(18) 0.37833(13) -0.03244(13) 0.0400(6) Uani 1 1 d .
H1A H 0.3767 0.396 -0.0152 0.06 Uiso 1 1 calc R
H1B H 0.302 0.4026 -0.0782 0.06 Uiso 1 1 calc R
H1C H 0.3164 0.3221 -0.0381 0.06 Uiso 1 1 calc R
C2 C 0.20511(15) 0.24016(10) 0.05129(10) 0.0256(4) Uani 1 1 d .
H2 H 0.2706 0.2233 0.0403 0.031 Uiso 1 1 calc R
C3 C 0.14619(17) 0.22756(12) -0.01607(12) 0.0345(5) Uani 1 1 d .
H3A H 0.0815 0.2462 -0.0076 0.041 Uiso 1 1 calc R
H3B H 0.1732 0.2583 -0.0553 0.041 Uiso 1 1 calc R
C4 C 0.14293(17) 0.14233(12) -0.03784(13) 0.0383(5) Uani 1 1 d .
H4A H 0.1022 0.1365 -0.08 0.046 Uiso 1 1 calc R
H4B H 0.2068 0.1249 -0.0508 0.046 Uiso 1 1 calc R
C5 C 0.10572(17) 0.09241(13) 0.02166(15) 0.0415(6) Uani 1 1 d .
H5A H 0.1065 0.0375 0.0069 0.05 Uiso 1 1 calc R
H5B H 0.04 0.1069 0.0321 0.05 Uiso 1 1 calc R
C6 C 0.16503(15) 0.10234(11) 0.08801(12) 0.0338(5) Uani 1 1 d .
H6A H 0.2296 0.0839 0.0787 0.041 Uiso 1 1 calc R
H6B H 0.1384 0.0708 0.1269 0.041 Uiso 1 1 calc R
C7 C 0.16795(15) 0.18692(11) 0.11055(11) 0.0294(4) Uani 1 1 d .
H7A H 0.2087 0.1921 0.1528 0.035 Uiso 1 1 calc R
H7B H 0.104 0.2037 0.124 0.035 Uiso 1 1 calc R
C8 C 0.39471(16) 0.30916(13) 0.13312(13) 0.0355(5) Uani 1 1 d .
H8A H 0.4449 0.347 0.1437 0.043 Uiso 1 1 calc R
H8B H 0.3995 0.2936 0.0828 0.043 Uiso 1 1 calc R
C9 C 0.40234(18) 0.23916(14) 0.18145(15) 0.0458(6) Uani 1 1 d .
H9A H 0.4687 0.2278 0.1929 0.055 Uiso 1 1 calc R
H9B H 0.3738 0.1931 0.1591 0.055 Uiso 1 1 calc R
C10 C 0.34800(19) 0.26296(13) 0.24811(13) 0.0429(6) Uani 1 1 d .
H10A H 0.3916 0.2772 0.2868 0.051 Uiso 1 1 calc R
H10B H 0.3073 0.2202 0.2646 0.051 Uiso 1 1 calc R
C11 C 0.28790(15) 0.33389(11) 0.22521(11) 0.0290(4) Uani 1 1 d .
H11 H 0.2202 0.3238 0.2354 0.035 Uiso 1 1 calc R
C12 C 0.32099(16) 0.40314(13) 0.26711(11) 0.0324(5) Uani 1 1 d .
H12A H 0.3193 0.3906 0.3183 0.039 Uiso 1 1 calc R
H12B H 0.3868 0.4148 0.2542 0.039 Uiso 1 1 calc R
C13 C 0.29372(19) 0.53204(14) 0.29816(13) 0.0423(6) Uani 1 1 d .
H13A H 0.2883 0.5169 0.348 0.063 Uiso 1 1 calc R
H13B H 0.2538 0.5771 0.2892 0.063 Uiso 1 1 calc R
H13C H 0.3591 0.5451 0.2875 0.063 Uiso 1 1 calc R
C14 C 0.11194(13) 0.39482(11) 0.11893(10) 0.0213(4) Uani 1 1 d .
C15 C -0.08062(15) 0.47028(12) 0.11272(14) 0.0378(5) Uani 1 1 d .
H15A H -0.0908 0.463 0.1637 0.057 Uiso 1 1 calc R
H15B H -0.1411 0.4692 0.088 0.057 Uiso 1 1 calc R
H15C H -0.0501 0.5202 0.1046 0.057 Uiso 1 1 calc R
C16 C -0.00019(18) 0.40130(13) -0.02120(12) 0.0402(5) Uani 1 1 d .
H16A H 0.0475 0.4395 -0.0342 0.06 Uiso 1 1 calc R
H16B H -0.0616 0.4185 -0.0384 0.06 Uiso 1 1 calc R
H16C H 0.0154 0.3514 -0.0427 0.06 Uiso 1 1 calc R
C17 C -0.07368(15) 0.30006(12) 0.09524(14) 0.0367(5) Uani 1 1 d .
H17A H -0.0407 0.2556 0.0749 0.055 Uiso 1 1 calc R
H17B H -0.1357 0.3048 0.0733 0.055 Uiso 1 1 calc R
H17C H -0.0809 0.2927 0.1464 0.055 Uiso 1 1 calc R
C18 C 0.03856(15) 0.60118(12) -0.04763(11) 0.0296(4) Uani 1 1 d .
H18A H -0.0235 0.5849 -0.031 0.044 Uiso 1 1 calc R
H18B H 0.0548 0.5726 -0.0907 0.044 Uiso 1 1 calc R
H18C H 0.0376 0.6567 -0.058 0.044 Uiso 1 1 calc R
C19 C 0.14416(14) 0.74663(10) 0.03100(10) 0.0240(4) Uani 1 1 d .
H19 H 0.0788 0.7616 0.0177 0.029 Uiso 1 1 calc R
C20 C 0.17616(15) 0.80519(10) 0.08743(12) 0.0305(4) Uani 1 1 d .
H20A H 0.1354 0.8006 0.1297 0.037 Uiso 1 1 calc R
H20B H 0.2412 0.793 0.1021 0.037 Uiso 1 1 calc R
C21 C 0.17228(17) 0.88839(12) 0.05949(15) 0.0430(6) Uani 1 1 d .
H21A H 0.1063 0.9026 0.0496 0.052 Uiso 1 1 calc R
H21B H 0.1966 0.9241 0.0961 0.052 Uiso 1 1 calc R
C22 C 0.22993(17) 0.89686(13) -0.00768(15) 0.0439(6) Uani 1 1 d .
H22A H 0.2228 0.95 -0.0263 0.053 Uiso 1 1 calc R
H22B H 0.297 0.8886 0.0036 0.053 Uiso 1 1 calc R
C23 C 0.19984(16) 0.83977(13) -0.06375(13) 0.0396(5) Uani 1 1 d .
H23A H 0.2414 0.8448 -0.1055 0.048 Uiso 1 1 calc R
H23B H 0.135 0.8518 -0.079 0.048 Uiso 1 1 calc R
C24 C 0.20374(15) 0.75680(11) -0.03628(11) 0.0291(4) Uani 1 1 d .
H24A H 0.2696 0.7429 -0.0257 0.035 Uiso 1 1 calc R
H24B H 0.1806 0.7213 -0.0735 0.035 Uiso 1 1 calc R
C25 C -0.05029(14) 0.68199(11) 0.10854(11) 0.0273(4) Uani 1 1 d .
H25A H -0.1005 0.6446 0.1202 0.033 Uiso 1 1 calc R
H25B H -0.0514 0.692 0.0569 0.033 Uiso 1 1 calc R
C26 C -0.06294(17) 0.75678(14) 0.15005(13) 0.0397(6) Uani 1 1 d .
H26A H -0.0351 0.801 0.1242 0.048 Uiso 1 1 calc R
H26B H -0.1302 0.7674 0.1586 0.048 Uiso 1 1 calc R
C27 C -0.01178(17) 0.74258(12) 0.21935(11) 0.0330(5) Uani 1 1 d .
H27A H -0.057 0.7332 0.2582 0.04 Uiso 1 1 calc R
H27B H 0.0277 0.7876 0.2319 0.04 Uiso 1 1 calc R
C28 C 0.05019(14) 0.66955(11) 0.20631(10) 0.0242(4) Uani 1 1 d .
H28 H 0.1171 0.6815 0.2179 0.029 Uiso 1 1 calc R
C29 C 0.01504(15) 0.60534(11) 0.25381(11) 0.0280(4) Uani 1 1 d .
H29A H 0.013 0.6239 0.3034 0.034 Uiso 1 1 calc R
H29B H -0.0495 0.5911 0.2396 0.034 Uiso 1 1 calc R
C30 C 0.04417(19) 0.48114(13) 0.29856(13) 0.0409(6) Uani 1 1 d .
H30A H 0.0432 0.5029 0.3465 0.061 Uiso 1 1 calc R
H30B H 0.0877 0.4373 0.297 0.061 Uiso 1 1 calc R
H30C H -0.0189 0.4635 0.2858 0.061 Uiso 1 1 calc R
C31 C 0.23259(13) 0.59797(10) 0.11308(10) 0.0204(4) Uani 1 1 d .
C32 C 0.41695(15) 0.69422(13) 0.09293(14) 0.0379(5) Uani 1 1 d .
H32A H 0.3856 0.7362 0.0673 0.057 Uiso 1 1 calc R
H32B H 0.4814 0.6888 0.0755 0.057 Uiso 1 1 calc R
H32C H 0.418 0.7061 0.1437 0.057 Uiso 1 1 calc R
C33 C 0.35447(18) 0.58317(13) -0.02063(12) 0.0367(5) Uani 1 1 d .
H33A H 0.3212 0.535 -0.0313 0.055 Uiso 1 1 calc R
H33B H 0.4197 0.5789 -0.0364 0.055 Uiso 1 1 calc R
H33C H 0.3241 0.6262 -0.0454 0.055 Uiso 1 1 calc R
C34 C 0.42817(15) 0.52536(14) 0.11939(14) 0.0388(5) Uani 1 1 d .
H34A H 0.435 0.5359 0.1702 0.058 Uiso 1 1 calc R
H34B H 0.49 0.5262 0.0968 0.058 Uiso 1 1 calc R
H34C H 0.3995 0.4744 0.1128 0.058 Uiso 1 1 calc R
C35 C 0.2993(3) 0.7635(2) 0.2780(2) 0.0803(10) Uani 1 1 d .
H35A H 0.3059 0.739 0.2314 0.12 Uiso 1 1 calc R
H35B H 0.2469 0.7397 0.3035 0.12 Uiso 1 1 calc R
H35C H 0.3572 0.7564 0.3051 0.12 Uiso 1 1 calc R
C36 C 0.2795(4) 0.8539(4) 0.2679(3) 0.124(2) Uani 1 1 d .
H36A H 0.2257 0.8611 0.2354 0.149 Uiso 1 1 calc R
H36B H 0.2628 0.877 0.3142 0.149 Uiso 1 1 calc R
C37 C 0.3574(5) 0.8909(4) 0.2407(3) 0.134(2) Uani 1 1 d .
H37A H 0.3768 0.8614 0.1982 0.161 Uiso 1 1 calc R
H37B H 0.4082 0.8846 0.276 0.161 Uiso 1 1 calc R
C38 C 0.3566(7) 0.9790(4) 0.2189(5) 0.214(5) Uani 1 1 d .
H38A H 0.422 0.9943 0.2083 0.257 Uiso 1 1 calc R
H38B H 0.3206 0.9835 0.1742 0.257 Uiso 1 1 calc R
C39 C 0.3224(6) 1.0292(5) 0.2635(5) 0.182(3) Uani 1 1 d .
H39A H 0.2538 1.0263 0.2631 0.273 Uiso 1 1 calc R
H39B H 0.3422 1.0813 0.2497 0.273 Uiso 1 1 calc R
H39C H 0.3456 1.0178 0.3113 0.273 Uiso 1 1 calc R
H14 H 0.1047(15) 0.3872(13) 0.1703(12) 0.028(6) Uiso 1 1 d .
H31 H 0.2340(15) 0.6129(13) 0.1622(12) 0.026(6) Uiso 1 1 d .
Li1 Li 0.1750(2) 0.49337(17) 0.04538(19) 0.0279(7) Uani 1 1 d .
Li2 Li 0.1707(2) 0.49930(17) 0.17880(18) 0.0264(7) Uani 1 1 d .
N1 N 0.30208(12) 0.34214(9) 0.14822(9) 0.0260(3) Uani 1 1 d .
N2 N 0.04130(11) 0.65255(9) 0.13058(8) 0.0211(3) Uani 1 1 d .
O1 O 0.24509(9) 0.39908(7) 0.01707(7) 0.0250(3) Uani 1 1 d .
O2 O 0.26446(11) 0.46952(8) 0.25417(8) 0.0310(3) Uani 1 1 d .
O3 O 0.10649(9) 0.58587(7) 0.00587(7) 0.0227(3) Uani 1 1 d .
O4 O 0.07402(10) 0.53867(8) 0.24968(8) 0.0291(3) Uani 1 1 d .
Si1 Si 0.21198(4) 0.34304(3) 0.08636(3) 0.02054(11) Uani 1 1 d .
Si2 Si -0.00386(4) 0.39073(3) 0.07810(3) 0.02609(12) Uani 1 1 d .
Si3 Si 0.13564(3) 0.64703(3) 0.07239(3) 0.01819(11) Uani 1 1 d .
Si4 Si 0.35148(4) 0.60127(3) 0.07802(3) 0.02469(12) Uani 1 1 d .

loop_
_atom_site_aniso_label
_atom_site_aniso_U_11
_atom_site_aniso_U_22
_atom_site_aniso_U_33
_atom_site_aniso_U_23
_atom_site_aniso_U_13
_atom_site_aniso_U_12
C1 0.0482(14) 0.0321(11) 0.0398(12) 0.0071(10) 0.0216(11) 0.0119(10)
C2 0.0314(11) 0.0174(8) 0.0280(10) -0.0005(7) 0.0030(8) 0.0021(8)
C3 0.0419(13) 0.0280(10) 0.0338(11) -0.0030(8) -0.0016(10) 0.0010(9)
C4 0.0401(12) 0.0316(11) 0.0431(12) -0.0120(10) -0.0072(11) 0.0022(9)
C5 0.0327(12) 0.0245(10) 0.0673(16) -0.0091(11) 0.0022(12) -0.0017(9)
C6 0.0336(11) 0.0183(8) 0.0494(13) 0.0034(9) 0.0069(10) -0.0008(8)
C7 0.0336(11) 0.0207(9) 0.0338(11) 0.0018(8) 0.0046(9) 0.0020(8)
C8 0.0263(11) 0.0372(11) 0.0431(13) -0.0019(10) -0.0002(10) 0.0089(9)
C9 0.0396(13) 0.0380(12) 0.0598(16) 0.0052(12) -0.0028(12) 0.0142(11)
C10 0.0523(15) 0.0352(11) 0.0412(13) 0.0065(10) -0.0127(12) 0.0109(11)
C11 0.0301(11) 0.0270(10) 0.0298(10) 0.0046(8) -0.0031(9) 0.0027(8)
C12 0.0326(11) 0.0348(11) 0.0298(10) 0.0023(9) -0.0065(9) 0.0072(9)
C13 0.0550(15) 0.0389(12) 0.0329(12) -0.0120(10) -0.0099(11) 0.0117(11)
C14 0.0198(9) 0.0205(8) 0.0236(9) -0.0024(7) 0.0015(7) 0.0002(7)
C15 0.0230(11) 0.0283(10) 0.0621(16) -0.0051(10) -0.0017(11) 0.0025(8)
C16 0.0496(14) 0.0318(11) 0.0394(12) -0.0005(10) -0.0148(11) -0.0001(10)
C17 0.0270(11) 0.0260(10) 0.0571(15) 0.0002(10) -0.0075(11) -0.0052(8)
C18 0.0331(11) 0.0304(10) 0.0252(10) -0.0033(8) -0.0039(9) 0.0010(9)
C19 0.0242(10) 0.0199(8) 0.0281(10) 0.0060(7) 0.0012(8) 0.0006(7)
C20 0.0310(11) 0.0212(9) 0.0394(12) -0.0007(8) 0.0016(10) -0.0012(8)
C21 0.0389(12) 0.0210(10) 0.0691(17) 0.0031(10) 0.0122(12) -0.0011(9)
C22 0.0351(12) 0.0248(10) 0.0719(17) 0.0129(11) 0.0111(12) -0.0002(9)
C23 0.0264(11) 0.0417(12) 0.0506(14) 0.0250(11) 0.0052(10) -0.0009(9)
C24 0.0294(11) 0.0291(10) 0.0288(10) 0.0066(8) 0.0003(9) -0.0017(8)
C25 0.0219(10) 0.0291(10) 0.0309(10) 0.0000(8) -0.0008(8) 0.0072(8)
C26 0.0393(13) 0.0376(12) 0.0423(13) -0.0035(10) -0.0007(11) 0.0178(10)
C27 0.0425(13) 0.0251(10) 0.0315(11) -0.0047(8) 0.0037(10) 0.0102(9)
C28 0.0248(10) 0.0253(9) 0.0223(9) -0.0021(7) 0.0036(8) 0.0052(8)
C29 0.0305(11) 0.0272(9) 0.0263(10) 0.0016(8) 0.0063(9) 0.0089(8)
C30 0.0515(14) 0.0354(12) 0.0358(12) 0.0141(10) 0.0169(11) 0.0095(10)
C31 0.0202(9) 0.0208(8) 0.0201(9) 0.0019(7) 0.0019(7) 0.0004(7)
C32 0.0233(11) 0.0340(11) 0.0566(15) 0.0016(11) 0.0077(10) -0.0057(8)
C33 0.0437(13) 0.0325(10) 0.0339(11) 0.0015(9) 0.0141(10) 0.0053(10)
C34 0.0246(11) 0.0394(12) 0.0526(15) 0.0105(11) 0.0033(10) 0.0068(9)
C35 0.085(3) 0.085(3) 0.072(2) -0.012(2) -0.007(2) -0.001(2)
C36 0.095(3) 0.195(6) 0.082(3) -0.047(4) -0.038(3) 0.034(4)
C37 0.171(6) 0.129(5) 0.103(4) -0.001(4) -0.056(4) -0.004(5)
C38 0.262(9) 0.125(5) 0.254(10) -0.101(6) -0.163(9) 0.095(6)
C39 0.215(8) 0.154(6) 0.177(7) -0.031(6) -0.024(7) 0.012(6)
Li1 0.0333(19) 0.0221(15) 0.0284(17) -0.0029(13) 0.0007(14) 0.0034(14)
Li2 0.0299(18) 0.0245(15) 0.0247(16) 0.0014(12) 0.0028(13) 0.0017(14)
N1 0.0233(8) 0.0265(8) 0.0281(8) -0.0002(7) 0.0007(7) 0.0025(7)
N2 0.0191(8) 0.0230(7) 0.0211(7) -0.0001(6) 0.0020(6) 0.0028(6)
O1 0.0295(7) 0.0210(6) 0.0244(7) 0.0019(5) 0.0068(6) 0.0022(5)
O2 0.0382(8) 0.0280(7) 0.0268(7) -0.0024(6) -0.0054(7) 0.0066(6)
O3 0.0263(7) 0.0203(6) 0.0214(6) -0.0018(5) -0.0017(5) 0.0018(5)
O4 0.0341(8) 0.0255(7) 0.0277(7) 0.0068(6) 0.0092(6) 0.0101(6)
Si1 0.0225(2) 0.0163(2) 0.0228(2) 0.00011(19) 0.0019(2) 0.00129(18)
Si2 0.0228(3) 0.0199(2) 0.0355(3) -0.0023(2) -0.0058(2) -0.00026(19)
Si3 0.0195(2) 0.0159(2) 0.0192(2) 0.00085(18) 0.0008(2) 0.00060(17)
Si4 0.0202(3) 0.0233(2) 0.0306(3) 0.0028(2) 0.0060(2) 0.00105(19)

loop_
_atom_type_symbol
_atom_type_description
_atom_type_scat_dispersion_real
_atom_type_scat_dispersion_imag
_atom_type_scat_source
C C 0.0033 0.0016 'International Tables Vol C Tables 4.2.6.8 and 6.1.1.4'
H H 0 0 'International Tables Vol C Tables 4.2.6.8 and 6.1.1.4'
Li Li -0.0003 0.0001 'International Tables Vol C Tables 4.2.6.8 and 6.1.1.4'
N N 0.0061 0.0033 'International Tables Vol C Tables 4.2.6.8 and 6.1.1.4'
O O 0.0106 0.006 'International Tables Vol C Tables 4.2.6.8 and 6.1.1.4'
Si Si 0.0817 0.0704 'International Tables Vol C Tables 4.2.6.8 and 6.1.1.4'

loop_
_geom_angle_atom_site_label_1
_geom_angle_atom_site_label_2
_geom_angle_atom_site_label_3
_geom_angle
C3 C2 C7 109.05(17)
C3 C2 Si1 116.62(13)
C7 C2 Si1 108.95(13)
C4 C3 C2 111.98(18)
C5 C4 C3 111.20(19)
C4 C5 C6 110.56(18)
C5 C6 C7 110.69(17)
C6 C7 C2 112.37(17)
N1 C8 C9 104.95(18)
C8 C9 C10 103.99(18)
C9 C10 C11 105.20(18)
N1 C11 C12 113.33(17)
N1 C11 C10 105.91(17)
C12 C11 C10 107.95(17)
O2 C12 C11 111.92(17)
Si1 C14 Si2 123.80(11)
Si1 C14 Li2 105.80(12)
Si2 C14 Li2 124.76(12)
Si1 C14 Li1 81.82(10)
Si2 C14 Li1 97.11(12)
Li2 C14 Li1 65.34(13)
C24 C19 C20 109.38(16)
C24 C19 Si3 118.65(13)
C20 C19 Si3 109.44(13)
C21 C20 C19 111.70(18)
C22 C21 C20 110.97(18)
C23 C22 C21 111.59(18)
C22 C23 C24 111.54(19)
C23 C24 C19 111.57(17)
N2 C25 C26 104.81(17)
C27 C26 C25 104.38(17)
C26 C27 C28 105.51(16)
N2 C28 C29 113.68(16)
N2 C28 C27 105.51(15)
C29 C28 C27 108.28(16)
O4 C29 C28 111.44(16)
Si3 C31 Si4 123.16(10)
Si3 C31 Li2 106.74(12)
Si4 C31 Li2 125.42(12)
Si3 C31 Li1 82.15(11)
Si4 C31 Li1 98.71(12)
Li2 C31 Li1 65.60(13)
C37 C36 C35 110.8(5)
C36 C37 C38 122.6(7)
C39 C38 C37 118.5(10)
O1 Li1 O3 142.7(2)
O1 Li1 C31 126.84(17)
O3 Li1 C31 76.12(11)
O1 Li1 C14 75.97(12)
O3 Li1 C14 127.03(17)
C31 Li1 C14 111.46(16)
O2 Li2 O4 94.08(15)
O2 Li2 C31 108.48(16)
O4 Li2 C31 111.53(15)
O2 Li2 C14 112.84(15)
O4 Li2 C14 109.87(16)
C31 Li2 C14 117.59(16)
C8 N1 C11 106.10(16)
C8 N1 Si1 122.65(14)
C11 N1 Si1 124.21(14)
C25 N2 C28 106.54(15)
C25 N2 Si3 122.04(13)
C28 N2 Si3 124.06(13)
C1 O1 Si1 124.10(12)
C1 O1 Li1 137.86(15)
Si1 O1 Li1 97.04(12)
C12 O2 C13 110.29(16)
C12 O2 Li2 134.54(15)
C13 O2 Li2 114.20(15)
C18 O3 Si3 125.17(12)
C18 O3 Li1 137.62(15)
Si3 O3 Li1 95.93(11)
C30 O4 C29 110.70(15)
C30 O4 Li2 113.19(15)
C29 O4 Li2 134.70(15)
O1 Si1 N1 108.52(8)
O1 Si1 C14 101.53(8)
N1 Si1 C14 111.28(8)
O1 Si1 C2 106.37(8)
N1 Si1 C2 105.28(9)
C14 Si1 C2 123.09(9)
C14 Si2 C15 110.66(9)
C14 Si2 C16 113.04(10)
C15 Si2 C16 106.93(11)
C14 Si2 C17 115.97(10)
C15 Si2 C17 104.05(10)
C16 Si2 C17 105.42(11)
O3 Si3 N2 108.20(7)
O3 Si3 C31 102.14(8)
N2 Si3 C31 110.60(8)
O3 Si3 C19 106.18(8)
N2 Si3 C19 105.05(8)
C31 Si3 C19 123.84(9)
C31 Si4 C34 111.65(9)
C31 Si4 C32 115.76(9)
C34 Si4 C32 104.30(11)
C31 Si4 C33 111.96(10)
C34 Si4 C33 106.28(11)
C32 Si4 C33 106.15(11)

loop_
_geom_bond_atom_site_label_1
_geom_bond_atom_site_label_2
_geom_bond_distance
C1 O1 1.418(2)
C2 C3 1.539(3)
C2 C7 1.543(3)
C2 Si1 1.9023(18)
C3 C4 1.532(3)
C4 C5 1.513(3)
C5 C6 1.521(3)
C6 C7 1.525(3)
C8 N1 1.467(3)
C8 C9 1.520(3)
C9 C10 1.534(4)
C10 C11 1.558(3)
C11 N1 1.474(3)
C11 C12 1.511(3)
C12 O2 1.425(2)
C13 O2 1.426(3)
C14 Si1 1.7934(19)
C14 Si2 1.8236(19)
C14 Li2 2.291(4)
C14 Li1 2.376(4)
C15 Si2 1.876(2)
C16 Si2 1.883(2)
C17 Si2 1.887(2)
C18 O3 1.424(2)
C19 C24 1.538(3)
C19 C20 1.539(3)
C19 Si3 1.8964(18)
C20 C21 1.535(3)
C21 C22 1.518(4)
C22 C23 1.510(4)
C23 C24 1.528(3)
C25 N2 1.463(2)
C25 C26 1.524(3)
C26 C27 1.517(3)
C27 C28 1.562(3)
C28 N2 1.464(2)
C28 C29 1.513(3)
C29 O4 1.430(2)
C30 O4 1.422(3)
C31 Si3 1.7951(19)
C31 Si4 1.8209(19)
C31 Li2 2.288(4)
C31 Li1 2.363(4)
C32 Si4 1.881(2)
C33 Si4 1.888(2)
C34 Si4 1.879(2)
C35 C36 1.601(7)
C36 C37 1.382(7)
C37 C38 1.580(9)
C38 C39 1.305(10)
Li1 O1 1.987(3)
Li1 O3 2.018(3)
Li2 O2 2.019(4)
Li2 O4 2.038(4)
N1 Si1 1.7359(17)
N2 Si3 1.7390(16)
O1 Si1 1.6950(14)
O3 Si3 1.6938(13)
